data_2242648
loop_
_publ_author_name
'Elkin, Igor'
'Maris, Thierry'
'Hildgen, Patrice'
'Barrett, Christopher J.'

_publ_section_title
;
 Crystal structures of the solvent-free and ethanol disolvate forms of
 4,4'-(diazenediyl)bis(2,3,5,6-tetrafluorobenzoic acid) exemplifying
 self-stabilized azobenzene <i>cis</i>-configurations
;
_journal_coeditor_code WM5460
_journal_issue 10
_journal_name_full 'Acta Crystallographica Section E'
_journal_page_first 1486
_journal_page_last 1490
_journal_paper_doi 10.1107/S2056989018012781
_journal_volume 74
_journal_year 2018
_chemical_formula_iupac 'C14 H2 F8 N2 O4'
_chemical_formula_moiety 'C14 H2 F8 N2 O4'
_chemical_formula_sum 'C14 H2 F8 N2 O4'
_chemical_formula_weight 414.18
_chemical_name_systematic
;
<i>cis</i>-2,3,5,6,2',3',5',6'-Octafluoro-4,4'-azinodibenzoic acid
;
_space_group_crystal_system monoclinic
_space_group_IT_number 15
_space_group_name_Hall '-C 2yc'
_space_group_name_H-M_alt 'C 1 2/c 1'
_symmetry_space_group_name_Hall '-C 2yc'
_symmetry_space_group_name_H-M 'C 1 2/c 1'
_atom_sites_solution_hydrogens difmap
_atom_sites_solution_primary dual
_audit_creation_method
;
Olex2 1.2
(compiled 2017.08.10 svn.r3458 for OlexSys, GUI svn.r5381)
;
_cell_angle_alpha 90
_cell_angle_beta 100.058(4)
_cell_angle_gamma 90
_cell_formula_units_Z 4
_cell_length_a 21.7297(16)
_cell_length_b 6.5797(5)
_cell_length_c 10.2247(8)
_cell_measurement_reflns_used 6326
_cell_measurement_temperature 150
_cell_measurement_theta_max 60.624
_cell_measurement_theta_min 3.595
_cell_volume 1439.41(19)
_computing_cell_refinement
;
SAINT (Bruker, 2013)
;
_computing_data_collection
;
APEX2 (Bruker, 2013)
;
_computing_data_reduction
;
SAINT (Bruker, 2013)
;
_computing_molecular_graphics
;
<i>OLEX2</i> (Dolomanov <i>et al.</i>, 2009) and Mercury (Macrae <i>et
al.</i>,
2008)
;
_computing_publication_material
;
<i>OLEX2</i> (Dolomanov <i>et al.</i>, 2009) and <i>publCIF</i>
(Westrip,
2010)
;
_computing_structure_refinement
;
ShelXL2018 (Sheldrick, 2015b)
;
_computing_structure_solution
;
ShelXT (Sheldrick, 2015a)
;
_diffrn_ambient_temperature 150
_diffrn_detector 'CMOS Area detector'
_diffrn_detector_area_resol_mean 10.24
_diffrn_measured_fraction_theta_full 1.000
_diffrn_measured_fraction_theta_max 0.998
_diffrn_measurement_device 'k-geometry diffractometer'
_diffrn_measurement_device_type 'Bruker Venture Metaljet'
_diffrn_measurement_method '\w and \f scans'
_diffrn_radiation_monochromator 'Helios MX Mirror Optics'
_diffrn_radiation_probe x-ray
_diffrn_radiation_type GaK\a
_diffrn_radiation_wavelength 1.34139
_diffrn_reflns_av_R_equivalents 0.0517
_diffrn_reflns_av_unetI/netI 0.0329
_diffrn_reflns_limit_h_max 27
_diffrn_reflns_limit_h_min -28
_diffrn_reflns_limit_k_max 8
_diffrn_reflns_limit_k_min -8
_diffrn_reflns_limit_l_max 13
_diffrn_reflns_limit_l_min -13
_diffrn_reflns_number 9647
_diffrn_reflns_theta_full 53.594
_diffrn_reflns_theta_max 60.683
_diffrn_reflns_theta_min 3.594
_diffrn_source 'Metal Jet'
_exptl_absorpt_coefficient_mu 1.208
_exptl_absorpt_correction_T_max 0.7519
_exptl_absorpt_correction_T_min 0.5468
_exptl_absorpt_correction_type multi-scan
_exptl_absorpt_process_details
;
(<i>SADABS</i>; Krause <i>et al</i>., 2015)
;
_exptl_crystal_colour 'clear light orange'
_exptl_crystal_density_diffrn 1.911
_exptl_crystal_description Plate
_exptl_crystal_F_000 816
_exptl_crystal_size_max 0.15
_exptl_crystal_size_mid 0.08
_exptl_crystal_size_min 0.04
_refine_diff_density_max 0.254
_refine_diff_density_min -0.306
_refine_ls_extinction_coef 0.0040(7)
_refine_ls_extinction_expression Fc^*^=kFc[1+0.001xFc^2^\l^3^/sin(2\q)]^-1/4^
_refine_ls_extinction_method
;
SHELXL-2018/3 (Sheldrick, 2015b)
;
_refine_ls_goodness_of_fit_ref 1.061
_refine_ls_hydrogen_treatment refall
_refine_ls_matrix_type full
_refine_ls_number_parameters 132
_refine_ls_number_reflns 1656
_refine_ls_number_restraints 0
_refine_ls_restrained_S_all 1.061
_refine_ls_R_factor_all 0.0679
_refine_ls_R_factor_gt 0.0568
_refine_ls_shift/su_max 0.000
_refine_ls_shift/su_mean 0.000
_refine_ls_structure_factor_coef Fsqd
_refine_ls_weighting_details 'w=1/[\s^2^(Fo^2^)+(0.0917P)^2^+1.5671P] where P=(Fo^2^+2Fc^2^)/3'
_refine_ls_weighting_scheme calc
_refine_ls_wR_factor_gt 0.1574
_refine_ls_wR_factor_ref 0.1712
_reflns_number_gt 1339
_reflns_number_total 1656
_reflns_threshold_expression 'I > 2\s(I)'
_cod_data_source_file wm5460sup1.cif
_cod_data_source_block II
_cod_database_code 2242648
_shelx_space_group_comment
;
The symmetry employed for this shelxl refinement is uniquely defined
by the following loop, which should always be used as a source of
symmetry information in preference to the above space-group names.
They are only intended as comments.
;
_shelx_estimated_absorpt_t_min 0.840
_shelx_estimated_absorpt_t_max 0.953

loop_
_space_group_symop_operation_xyz
'x, y, z'
'-x, y, -z+1/2'
'x+1/2, y+1/2, z'
'-x+1/2, y+1/2, -z+1/2'
'-x, -y, -z'
'x, -y, z-1/2'
'-x+1/2, -y+1/2, -z'
'x+1/2, -y+1/2, z-1/2'

loop_
_atom_site_type_symbol
_atom_site_label
_atom_site_fract_x
_atom_site_fract_y
_atom_site_fract_z
_atom_site_U_iso_or_equiv
_atom_site_adp_type
_atom_site_calc_flag
_atom_site_occupancy
N N1 0.52881(9) 1.1272(3) 0.2701(2) 0.0493(5) Uani d 1
C C1 0.56365(10) 0.9427(4) 0.3044(2) 0.0451(5) Uani d 1
O O1 0.74933(8) 0.5029(3) 0.46997(18) 0.0550(5) Uani d 1
C C2 0.62039(10) 0.9234(4) 0.2592(2) 0.0466(6) Uani d 1
F F2 0.63497(7) 1.0570(3) 0.17121(15) 0.0598(5) Uani d 1
O O2 0.66949(9) 0.2838(3) 0.4540(2) 0.0601(5) Uani d 1
H H2 0.699(2) 0.185(8) 0.473(5) 0.142(19) Uiso d 1
F F3 0.71428(7) 0.7543(2) 0.25407(15) 0.0604(5) Uani d 1
C C3 0.66112(10) 0.7681(4) 0.3031(2) 0.0486(6) Uani d 1
C C4 0.64750(10) 0.6250(4) 0.3932(2) 0.0460(6) Uani d 1
C C5 0.59134(11) 0.6440(4) 0.4392(2) 0.0464(5) Uani d 1
F F5 0.57659(7) 0.5188(2) 0.53098(15) 0.0570(5) Uani d 1
C C6 0.54993(10) 0.8009(4) 0.3945(2) 0.0457(5) Uani d 1
F F6 0.49705(6) 0.8153(2) 0.44498(14) 0.0529(4) Uani d 1
C C7 0.69243(11) 0.4589(4) 0.4432(2) 0.0470(6) Uani d 1

loop_
_atom_site_aniso_label
_atom_site_aniso_U_11
_atom_site_aniso_U_22
_atom_site_aniso_U_33
_atom_site_aniso_U_12
_atom_site_aniso_U_13
_atom_site_aniso_U_23
N1 0.0456(10) 0.0508(11) 0.0466(10) 0.0015(8) -0.0054(7) 0.0028(8)
C1 0.0405(11) 0.0486(12) 0.0413(11) -0.0022(9) -0.0065(8) 0.0003(9)
O1 0.0393(9) 0.0583(11) 0.0618(10) 0.0015(7) -0.0067(7) -0.0017(8)
C2 0.0407(11) 0.0533(13) 0.0420(11) -0.0028(9) -0.0037(8) 0.0051(9)
F2 0.0521(9) 0.0680(10) 0.0569(8) 0.0016(7) 0.0033(6) 0.0198(7)
O2 0.0508(10) 0.0501(10) 0.0702(12) 0.0000(8) -0.0153(8) 0.0050(8)
F3 0.0455(8) 0.0788(11) 0.0558(9) 0.0081(7) 0.0056(6) 0.0135(7)
C3 0.0393(11) 0.0591(14) 0.0437(11) -0.0006(10) -0.0033(9) 0.0015(10)
C4 0.0385(11) 0.0486(12) 0.0451(12) -0.0008(9) -0.0083(8) 0.0011(9)
C5 0.0454(12) 0.0490(13) 0.0408(11) -0.0039(9) -0.0039(8) 0.0024(9)
F5 0.0520(8) 0.0581(9) 0.0588(9) -0.0001(6) 0.0035(6) 0.0141(7)
C6 0.0371(11) 0.0526(12) 0.0440(11) -0.0033(9) -0.0026(8) -0.0010(9)
F6 0.0449(8) 0.0576(9) 0.0545(8) 0.0010(6) 0.0044(6) 0.0041(6)
C7 0.0429(12) 0.0527(13) 0.0412(11) 0.0026(9) -0.0048(8) -0.0014(9)

loop_
_atom_type_symbol
_atom_type_description
_atom_type_scat_dispersion_real
_atom_type_scat_dispersion_imag
_atom_type_scat_source
C C 0.0140 0.0070 'International Tables Vol C Tables 4.2.6.8 and 6.1.1.4'
H H 0.0000 0.0000 'International Tables Vol C Tables 4.2.6.8 and 6.1.1.4'
F F 0.0580 0.0410 'International Tables Vol C Tables 4.2.6.8 and 6.1.1.4'
N N 0.0250 0.0140 'International Tables Vol C Tables 4.2.6.8 and 6.1.1.4'
O O 0.0390 0.0250 'International Tables Vol C Tables 4.2.6.8 and 6.1.1.4'

loop_
_geom_angle_atom_site_label_1
_geom_angle_atom_site_label_2
_geom_angle_atom_site_label_3
_geom_angle_site_symmetry_1
_geom_angle
N1 N1 C1 2_655 122.30(12)
C2 C1 N1 . 117.0(2)
C6 C1 N1 . 124.5(2)
C6 C1 C2 . 117.7(2)
F2 C2 C1 . 119.3(2)
F2 C2 C3 . 119.6(2)
C3 C2 C1 . 121.0(2)
C7 O2 H2 . 114(3)
C2 C3 C4 . 121.5(2)
F3 C3 C2 . 118.4(2)
F3 C3 C4 . 120.1(2)
C3 C4 C5 . 117.8(2)
C3 C4 C7 . 121.4(2)
C5 C4 C7 . 120.7(2)
C4 C5 C6 . 120.8(2)
F5 C5 C4 . 121.2(2)
F5 C5 C6 . 118.0(2)
C1 C6 C5 . 121.2(2)
F6 C6 C1 . 120.5(2)
F6 C6 C5 . 118.2(2)
O1 C7 O2 . 125.4(2)
O1 C7 C4 . 117.8(2)
O2 C7 C4 . 116.8(2)

loop_
_geom_bond_atom_site_label_1
_geom_bond_atom_site_label_2
_geom_bond_site_symmetry_2
_geom_bond_distance
N1 N1 2_655 1.248(4)
N1 C1 . 1.441(3)
C1 C2 . 1.396(3)
C1 C6 . 1.380(3)
O1 C7 . 1.253(3)
C2 F2 . 1.335(3)
C2 C3 . 1.374(3)
O2 H2 . 0.90(5)
O2 C7 . 1.268(3)
F3 C3 . 1.340(3)
C3 C4 . 1.385(3)
C4 C5 . 1.388(3)
C4 C7 . 1.495(3)
C5 F5 . 1.329(3)
C5 C6 . 1.393(3)
C6 F6 . 1.343(3)

loop_
_geom_hbond_atom_site_label_D
_geom_hbond_atom_site_label_H
_geom_hbond_atom_site_label_A
_geom_hbond_site_symmetry_A
_geom_hbond_distance_DH
_geom_hbond_distance_HA
_geom_hbond_distance_DA
_geom_hbond_angle_DHA
_geom_hbond_publ_flag
O2 H2 O1 7_656 0.90(5) 1.71(5) 2.607(2) 173(5) yes

loop_
_geom_torsion_atom_site_label_1
_geom_torsion_atom_site_label_2
_geom_torsion_atom_site_label_3
_geom_torsion_atom_site_label_4
_geom_torsion_site_symmetry_1
_geom_torsion
N1 N1 C1 C2 2_655 136.0(3)
N1 N1 C1 C6 2_655 -54.6(4)
N1 C1 C2 F2 . -10.4(3)
N1 C1 C2 C3 . 170.2(2)
N1 C1 C6 C5 . -169.2(2)
N1 C1 C6 F6 . 8.4(3)
C1 C2 C3 F3 . 178.5(2)
C1 C2 C3 C4 . 0.2(4)
C2 C1 C6 C5 . 0.1(3)
C2 C1 C6 F6 . 177.73(19)
C2 C3 C4 C5 . -0.6(3)
C2 C3 C4 C7 . -178.6(2)
F2 C2 C3 F3 . -1.0(3)
F2 C2 C3 C4 . -179.3(2)
F3 C3 C4 C5 . -178.8(2)
F3 C3 C4 C7 . 3.1(3)
C3 C4 C5 F5 . -176.40(19)
C3 C4 C5 C6 . 0.8(3)
C3 C4 C7 O1 . 40.6(3)
C3 C4 C7 O2 . -138.9(2)
C4 C5 C6 C1 . -0.6(3)
C4 C5 C6 F6 . -178.21(19)
C5 C4 C7 O1 . -137.4(2)
C5 C4 C7 O2 . 43.1(3)
F5 C5 C6 C1 . 176.7(2)
F5 C5 C6 F6 . -1.0(3)
C6 C1 C2 F2 . 179.49(19)
C6 C1 C2 C3 . 0.1(3)
C7 C4 C5 F5 . 1.7(3)
C7 C4 C5 C6 . 178.8(2)

_cod_database_fobs_code 2242648
